data_2022949
loop_
_publ_author_name
'Zouhair, Mustapha'
'El Ghayati, Lhoussaine'
'El Monfalouti, Hanae'
'Abchihi, Hicham'
'H\"okelek, Tuncer'
'Ahmed, Mazzah'
'Mague, Joel T.'
'Sebbar, Nada Kheira'

_publ_section_title
;
 Synthesis, structure and Hirshfeld surface analysis of
 1,3-bis[(1-octyl-1H-1,2,3-triazol-4-yl)methyl]-1H-benzo[d]imidazol-2(3H)-one
;
_journal_coeditor_code HB8081
_journal_issue 12
_journal_name_full 'Acta Crystallographica Section E Crystallographic Communications'
_journal_page_first 1179
_journal_page_last 1182
_journal_paper_doi 10.1107/S2056989023009891
_journal_volume 79
_journal_year 2023
_chemical_absolute_configuration unk
_chemical_formula_moiety 'C29 H44 N8 O'
_chemical_formula_sum 'C29 H44 N8 O'
_chemical_formula_weight 520.72
_chemical_name_systematic
1,3-Bis[(1-octyl-1<i>H</i>-1,2,3-triazol-4-yl)methyl]-1<i>H</i>-benzo[<i>d</i>]imidazol-2(3<i>H</i>)-one
_space_group_crystal_system monoclinic
_space_group_IT_number 4
_space_group_name_Hall 'P 2yb'
_space_group_name_H-M_alt 'P 1 21 1'
_atom_sites_solution_hydrogens geom
_atom_sites_solution_primary dual
_atom_sites_solution_secondary difmap
_audit_creation_method SHELXL-2019/1
_cell_angle_alpha 90
_cell_angle_beta 94.9620(10)
_cell_angle_gamma 90
_cell_formula_units_Z 2
_cell_length_a 5.5229(2)
_cell_length_b 11.9579(5)
_cell_length_c 22.5767(9)
_cell_measurement_reflns_used 9942
_cell_measurement_temperature 150(2)
_cell_measurement_theta_max 28.245
_cell_measurement_theta_min 2.468
_cell_volume 1485.43(10)
_computing_cell_refinement
;
<i>SAINT</i> (Bruker, 2020)
;
_computing_data_collection
;
<i>APEX3</i> (Bruker, 2020)
;
_computing_data_reduction
;
<i>SAINT</i> (Bruker, 2020)
;
_computing_molecular_graphics
;
<i>DIAMOND</i> (Brandenburg & Putz, 2012)
;
_computing_publication_material
;
<i>SHELXTL</i> (Sheldrick, 2008)
;
_computing_structure_refinement
;
<i>SHELXL2018/1</i> (Sheldrick, 2015<i>b</i>)
;
_computing_structure_solution
;
<i>SHELXT</i> (Sheldrick, 2015<i>a</i>)
;
_diffrn_ambient_temperature 150(2)
_diffrn_detector_area_resol_mean 7.3910
_diffrn_measured_fraction_theta_full 0.999
_diffrn_measured_fraction_theta_max 0.999
_diffrn_measurement_device 'Bruker D8 QUEST PHOTON 3 diffractometer'
_diffrn_measurement_device_type 'Bruker D8 QUEST PHOTON 3 diffractometer'
_diffrn_measurement_method '\f and \w scans'
_diffrn_radiation_monochromator graphite
_diffrn_radiation_type MoK\a
_diffrn_radiation_wavelength 0.71073
_diffrn_reflns_av_R_equivalents 0.0403
_diffrn_reflns_av_unetI/netI 0.0292
_diffrn_reflns_limit_h_max 7
_diffrn_reflns_limit_h_min -7
_diffrn_reflns_limit_k_max 15
_diffrn_reflns_limit_k_min -15
_diffrn_reflns_limit_l_max 30
_diffrn_reflns_limit_l_min -30
_diffrn_reflns_number 44175
_diffrn_reflns_theta_full 28.300
_diffrn_reflns_theta_max 28.328
_diffrn_reflns_theta_min 1.811
_diffrn_source 'fine-focus sealed tube'
_diffrn_source_current 30.0
_diffrn_source_power 1.50
_diffrn_source_voltage 50
_exptl_absorpt_coefficient_mu 0.074
_exptl_absorpt_correction_T_max 1.00
_exptl_absorpt_correction_T_min 0.97
_exptl_absorpt_correction_type numerical
_exptl_absorpt_process_details
;
(<i>SADABS</i>; Krause <i>et al.</i>, 2015)
;
_exptl_crystal_colour colourless
_exptl_crystal_density_diffrn 1.164
_exptl_crystal_density_method 'not measured'
_exptl_crystal_description plate
_exptl_crystal_F_000 564
_exptl_crystal_size_max 0.427
_exptl_crystal_size_mid 0.236
_exptl_crystal_size_min 0.044
_refine_diff_density_max 0.211
_refine_diff_density_min -0.150
_refine_ls_abs_structure_details
;
 Refined as an inversion twin
;
_refine_ls_abs_structure_Flack 0.2(13)
_refine_ls_extinction_method none
_refine_ls_goodness_of_fit_ref 1.049
_refine_ls_hydrogen_treatment constr
_refine_ls_matrix_type full
_refine_ls_number_parameters 346
_refine_ls_number_reflns 7403
_refine_ls_number_restraints 1
_refine_ls_restrained_S_all 1.049
_refine_ls_R_factor_all 0.0422
_refine_ls_R_factor_gt 0.0356
_refine_ls_shift/su_max 0.000
_refine_ls_shift/su_mean 0.000
_refine_ls_structure_factor_coef Fsqd
_refine_ls_weighting_details 'w=1/[\s^2^(Fo^2^)+(0.0469P)^2^+0.1166P] where P=(Fo^2^+2Fc^2^)/3'
_refine_ls_weighting_scheme calc
_refine_ls_wR_factor_gt 0.0860
_refine_ls_wR_factor_ref 0.0900
_reflns_number_gt 6607
_reflns_number_total 7403
_reflns_threshold_expression 'I > 2\s(I)'
_cod_data_source_file hb8081sup1.cif
_cod_data_source_block I
_cod_depositor_comments 'Adding full bibliography for 2022949.cif.'
_cod_original_sg_symbol_H-M 'P 21'
_cod_database_code 2022949
_cod_database_fobs_code 2022949
_shelx_space_group_comment
;
The symmetry employed for this shelxl refinement is uniquely defined
by the following loop, which should always be used as a source of
symmetry information in preference to the above space-group names.
They are only intended as comments.
;
_shelx_estimated_absorpt_t_min 0.969
_shelx_estimated_absorpt_t_max 0.997

loop_
_space_group_symop_operation_xyz
'x, y, z'
'-x, y+1/2, -z'

loop_
_atom_site_type_symbol
_atom_site_label
_atom_site_fract_x
_atom_site_fract_y
_atom_site_fract_z
_atom_site_U_iso_or_equiv
_atom_site_adp_type
_atom_site_calc_flag
_atom_site_occupancy
_atom_site_disorder_assembly
_atom_site_disorder_group
O O1 0.5165(2) 0.45034(11) 0.46448(6) 0.0329(3) Uani d 1 . .
N N1 0.8422(3) 0.38162(12) 0.41592(6) 0.0266(3) Uani d 1 . .
N N2 0.6546(3) 0.26610(12) 0.47315(6) 0.0256(3) Uani d 1 . .
N N3 0.7105(3) 0.48912(14) 0.23204(7) 0.0308(3) Uani d 1 . .
N N4 0.9528(3) 0.49012(15) 0.23032(7) 0.0357(4) Uani d 1 . .
N N5 1.0483(3) 0.48764(14) 0.28579(7) 0.0343(4) Uani d 1 . .
N N6 0.7789(3) 0.26119(13) 0.66306(6) 0.0276(3) Uani d 1 . .
N N7 0.5441(3) 0.25415(17) 0.67279(7) 0.0402(4) Uani d 1 . .
N N8 0.4205(3) 0.24210(16) 0.62051(7) 0.0377(4) Uani d 1 . .
C C1 0.8325(3) 0.20418(14) 0.44791(8) 0.0261(4) Uani d 1 . .
C C2 0.8978(4) 0.09248(15) 0.45373(9) 0.0316(4) Uani d 1 . .
H H2 0.816702 0.042829 0.478248 0.038 Uiso calc 1 . .
C C3 1.0882(4) 0.05678(16) 0.42184(9) 0.0358(4) Uani d 1 . .
H H3 1.138081 -0.019205 0.424677 0.043 Uiso calc 1 . .
C C4 1.2070(4) 0.12896(17) 0.38608(9) 0.0363(4) Uani d 1 . .
H H4 1.337097 0.101465 0.365294 0.044 Uiso calc 1 . .
C C5 1.1398(3) 0.24138(16) 0.37988(8) 0.0308(4) Uani d 1 . .
H H5 1.219570 0.290810 0.354969 0.037 Uiso calc 1 . .
C C6 0.9523(3) 0.27692(14) 0.41167(7) 0.0256(3) Uani d 1 . .
C C7 0.6557(3) 0.37503(15) 0.45279(7) 0.0255(3) Uani d 1 . .
C C8 0.9182(3) 0.48505(15) 0.38886(8) 0.0286(4) Uani d 1 . .
H H8A 1.094756 0.495617 0.398973 0.034 Uiso calc 1 . .
H H8B 0.832786 0.548675 0.405854 0.034 Uiso calc 1 . .
C C9 0.8673(3) 0.48614(15) 0.32269(8) 0.0269(3) Uani d 1 . .
C C10 0.6497(3) 0.48710(16) 0.28838(8) 0.0304(4) Uani d 1 . .
H H10 0.490916 0.486484 0.301568 0.037 Uiso calc 1 . .
C C11 0.5501(4) 0.49558(17) 0.17728(9) 0.0363(4) Uani d 1 . .
H H11A 0.424118 0.436762 0.177800 0.044 Uiso calc 1 . .
H H11B 0.645578 0.481045 0.142950 0.044 Uiso calc 1 . .
C C12 0.4278(3) 0.60839(16) 0.16948(8) 0.0316(4) Uani d 1 . .
H H12A 0.553863 0.666846 0.167562 0.038 Uiso calc 1 . .
H H12B 0.337533 0.624078 0.204577 0.038 Uiso calc 1 . .
C C13 0.2529(4) 0.61468(16) 0.11355(8) 0.0325(4) Uani d 1 . .
H H13A 0.347180 0.612977 0.078210 0.039 Uiso calc 1 . .
H H13B 0.145729 0.548191 0.111835 0.039 Uiso calc 1 . .
C C14 0.0970(4) 0.71974(16) 0.11140(9) 0.0325(4) Uani d 1 . .
H H14A 0.205307 0.785813 0.114617 0.039 Uiso calc 1 . .
H H14B 0.000482 0.720037 0.146372 0.039 Uiso calc 1 . .
C C15 -0.0758(4) 0.73133(16) 0.05545(9) 0.0340(4) Uani d 1 . .
H H15A 0.020707 0.736967 0.020592 0.041 Uiso calc 1 . .
H H15B -0.176824 0.663028 0.050563 0.041 Uiso calc 1 . .
C C16 -0.2417(4) 0.83263(17) 0.05645(9) 0.0346(4) Uani d 1 . .
H H16A -0.140055 0.900797 0.060959 0.042 Uiso calc 1 . .
H H16B -0.335843 0.827341 0.091726 0.042 Uiso calc 1 . .
C C17 -0.4187(4) 0.84527(18) 0.00121(9) 0.0418(5) Uani d 1 . .
H H17A -0.325170 0.855305 -0.033890 0.050 Uiso calc 1 . .
H H17B -0.514793 0.775659 -0.004678 0.050 Uiso calc 1 . .
C C18 -0.5909(4) 0.9431(2) 0.00497(10) 0.0454(5) Uani d 1 . .
H H18A -0.697235 0.948212 -0.031997 0.068 Uiso calc 1 . .
H H18B -0.497132 1.012380 0.010853 0.068 Uiso calc 1 . .
H H18C -0.689828 0.931993 0.038498 0.068 Uiso calc 1 . .
C C19 0.4857(3) 0.22611(15) 0.51395(8) 0.0288(4) Uani d 1 . .
H H19A 0.453376 0.145736 0.506273 0.035 Uiso calc 1 . .
H H19B 0.329889 0.266739 0.506328 0.035 Uiso calc 1 . .
C C20 0.5775(3) 0.24109(14) 0.57782(8) 0.0257(3) Uani d 1 . .
C C21 0.8082(3) 0.25252(15) 0.60465(7) 0.0259(3) Uani d 1 . .
H H21 0.956179 0.254009 0.586136 0.031 Uiso calc 1 . .
C C22 0.9617(3) 0.28057(16) 0.71286(8) 0.0312(4) Uani d 1 . .
H H22A 1.096178 0.226424 0.710619 0.037 Uiso calc 1 . .
H H22B 0.887647 0.267285 0.750639 0.037 Uiso calc 1 . .
C C23 1.0639(3) 0.39888(15) 0.71301(8) 0.0298(4) Uani d 1 . .
H H23A 1.146748 0.411157 0.676381 0.036 Uiso calc 1 . .
H H23B 0.929314 0.453473 0.713353 0.036 Uiso calc 1 . .
C C24 1.2429(4) 0.41756(16) 0.76706(8) 0.0312(4) Uani d 1 . .
H H24A 1.356372 0.353377 0.771095 0.037 Uiso calc 1 . .
H H24B 1.152369 0.419553 0.803024 0.037 Uiso calc 1 . .
C C25 1.3899(4) 0.52512(16) 0.76421(9) 0.0335(4) Uani d 1 . .
H H25A 1.478246 0.524128 0.727887 0.040 Uiso calc 1 . .
H H25B 1.277315 0.589698 0.761315 0.040 Uiso calc 1 . .
C C26 1.5718(4) 0.54024(17) 0.81829(9) 0.0356(4) Uani d 1 . .
H H26A 1.677894 0.473452 0.822144 0.043 Uiso calc 1 . .
H H26B 1.481523 0.544120 0.854257 0.043 Uiso calc 1 . .
C C27 1.7314(4) 0.64393(17) 0.81632(9) 0.0374(4) Uani d 1 . .
H H27A 1.819955 0.641269 0.780050 0.045 Uiso calc 1 . .
H H27B 1.626618 0.711228 0.813756 0.045 Uiso calc 1 . .
C C28 1.9139(4) 0.65407(19) 0.87038(10) 0.0439(5) Uani d 1 . .
H H28A 1.824831 0.657064 0.906555 0.053 Uiso calc 1 . .
H H28B 2.017259 0.586294 0.873072 0.053 Uiso calc 1 . .
C C29 2.0762(4) 0.7564(2) 0.86910(11) 0.0512(6) Uani d 1 . .
H H29A 2.192124 0.756753 0.904500 0.077 Uiso calc 1 . .
H H29B 1.976150 0.824116 0.868607 0.077 Uiso calc 1 . .
H H29C 2.164945 0.754289 0.833362 0.077 Uiso calc 1 . .

loop_
_atom_site_aniso_label
_atom_site_aniso_U_11
_atom_site_aniso_U_22
_atom_site_aniso_U_33
_atom_site_aniso_U_12
_atom_site_aniso_U_13
_atom_site_aniso_U_23
O1 0.0295(7) 0.0286(6) 0.0409(8) 0.0049(5) 0.0046(6) -0.0024(6)
N1 0.0274(7) 0.0221(7) 0.0306(8) 0.0014(6) 0.0041(6) 0.0023(6)
N2 0.0252(7) 0.0233(7) 0.0284(7) -0.0016(6) 0.0024(6) 0.0016(6)
N3 0.0276(7) 0.0312(8) 0.0334(8) 0.0053(7) 0.0012(6) 0.0029(7)
N4 0.0281(8) 0.0429(9) 0.0365(9) 0.0031(7) 0.0058(7) 0.0046(8)
N5 0.0268(7) 0.0394(9) 0.0372(9) 0.0005(7) 0.0053(7) 0.0046(7)
N6 0.0252(7) 0.0291(7) 0.0283(7) -0.0042(6) 0.0013(6) -0.0016(6)
N7 0.0272(8) 0.0605(11) 0.0331(8) -0.0084(8) 0.0041(7) -0.0057(8)
N8 0.0254(8) 0.0553(11) 0.0326(8) -0.0058(7) 0.0043(6) -0.0065(8)
C1 0.0250(8) 0.0263(8) 0.0263(9) 0.0005(7) -0.0020(7) -0.0012(7)
C2 0.0370(10) 0.0240(8) 0.0325(10) -0.0010(8) -0.0052(8) -0.0006(7)
C3 0.0426(11) 0.0261(9) 0.0370(11) 0.0072(8) -0.0061(9) -0.0065(8)
C4 0.0349(10) 0.0392(11) 0.0339(10) 0.0089(8) -0.0013(8) -0.0104(8)
C5 0.0301(9) 0.0338(10) 0.0283(9) 0.0017(7) 0.0019(7) -0.0022(7)
C6 0.0249(8) 0.0248(8) 0.0264(8) 0.0015(7) -0.0024(7) -0.0015(7)
C7 0.0234(8) 0.0256(8) 0.0271(8) -0.0011(7) -0.0011(7) -0.0019(7)
C8 0.0283(8) 0.0243(8) 0.0327(9) -0.0028(7) -0.0002(7) 0.0021(7)
C9 0.0230(8) 0.0234(7) 0.0344(9) 0.0002(7) 0.0038(7) 0.0051(7)
C10 0.0250(8) 0.0331(9) 0.0335(9) 0.0020(8) 0.0043(7) 0.0038(8)
C11 0.0380(10) 0.0366(10) 0.0332(10) 0.0079(9) -0.0042(8) -0.0013(8)
C12 0.0292(9) 0.0325(9) 0.0326(9) 0.0031(7) 0.0005(8) 0.0033(7)
C13 0.0330(10) 0.0329(10) 0.0312(9) 0.0038(7) 0.0002(8) -0.0001(7)
C14 0.0315(9) 0.0312(9) 0.0341(10) 0.0027(8) -0.0015(8) -0.0008(7)
C15 0.0346(10) 0.0339(10) 0.0326(10) 0.0034(8) -0.0019(8) -0.0010(7)
C16 0.0337(10) 0.0334(9) 0.0359(10) 0.0026(8) -0.0018(8) 0.0016(8)
C17 0.0437(12) 0.0425(12) 0.0377(11) 0.0081(9) -0.0052(9) 0.0032(9)
C18 0.0457(12) 0.0443(12) 0.0452(13) 0.0109(10) -0.0005(10) 0.0095(10)
C19 0.0255(8) 0.0317(9) 0.0291(9) -0.0070(7) 0.0012(7) 0.0016(7)
C20 0.0244(8) 0.0231(8) 0.0299(9) -0.0015(6) 0.0033(7) -0.0001(6)
C21 0.0236(8) 0.0261(8) 0.0283(8) -0.0012(7) 0.0034(7) 0.0004(7)
C22 0.0321(9) 0.0331(9) 0.0272(9) -0.0068(8) -0.0046(7) 0.0003(7)
C23 0.0301(9) 0.0294(9) 0.0291(9) -0.0031(7) -0.0019(7) -0.0011(7)
C24 0.0326(10) 0.0310(9) 0.0295(9) -0.0050(7) -0.0010(8) -0.0016(7)
C25 0.0317(10) 0.0313(9) 0.0367(11) -0.0065(8) -0.0014(8) -0.0010(8)
C26 0.0342(10) 0.0336(10) 0.0381(11) -0.0068(8) -0.0023(9) -0.0014(8)
C27 0.0338(10) 0.0333(10) 0.0443(11) -0.0068(8) -0.0022(9) -0.0027(9)
C28 0.0423(12) 0.0397(11) 0.0480(12) -0.0102(10) -0.0053(10) -0.0034(9)
C29 0.0436(12) 0.0427(12) 0.0649(15) -0.0125(10) -0.0094(11) -0.0077(11)

loop_
_atom_type_symbol
_atom_type_description
_atom_type_scat_dispersion_real
_atom_type_scat_dispersion_imag
_atom_type_scat_source
C C 0.0033 0.0016 'International Tables Vol C Tables 4.2.6.8 and 6.1.1.4'
H H 0.0000 0.0000 'International Tables Vol C Tables 4.2.6.8 and 6.1.1.4'
N N 0.0061 0.0033 'International Tables Vol C Tables 4.2.6.8 and 6.1.1.4'
O O 0.0106 0.0060 'International Tables Vol C Tables 4.2.6.8 and 6.1.1.4'

loop_
_geom_angle_atom_site_label_1
_geom_angle_atom_site_label_2
_geom_angle_atom_site_label_3
_geom_angle_site_symmetry_1
_geom_angle_site_symmetry_3
_geom_angle
_geom_angle_publ_flag
C7 N1 C6 . . 109.97(14) ?
C7 N1 C8 . . 123.91(14) ?
C6 N1 C8 . . 126.02(14) ?
C7 N2 C1 . . 110.01(14) ?
C7 N2 C19 . . 122.99(15) ?
C1 N2 C19 . . 126.99(15) ?
N4 N3 C10 . . 111.05(15) ?
N4 N3 C11 . . 120.59(15) ?
C10 N3 C11 . . 128.28(15) ?
N5 N4 N3 . . 106.89(14) ?
N4 N5 C9 . . 109.21(15) ?
N7 N6 C21 . . 110.88(14) ?
N7 N6 C22 . . 119.89(14) ?
C21 N6 C22 . . 129.19(15) ?
N8 N7 N6 . . 107.11(15) ?
N7 N8 C20 . . 108.94(15) ?
C2 C1 N2 . . 131.37(18) ?
C2 C1 C6 . . 121.48(17) ?
N2 C1 C6 . . 107.15(15) ?
C1 C2 C3 . . 116.63(18) ?
C1 C2 H2 . . 121.7 ?
C3 C2 H2 . . 121.7 ?
C4 C3 C2 . . 121.84(17) ?
C4 C3 H3 . . 119.1 ?
C2 C3 H3 . . 119.1 ?
C3 C4 C5 . . 121.48(18) ?
C3 C4 H4 . . 119.3 ?
C5 C4 H4 . . 119.3 ?
C6 C5 C4 . . 116.72(18) ?
C6 C5 H5 . . 121.6 ?
C4 C5 H5 . . 121.6 ?
C5 C6 N1 . . 131.52(16) ?
C5 C6 C1 . . 121.85(16) ?
N1 C6 C1 . . 106.63(15) ?
O1 C7 N2 . . 126.84(16) ?
O1 C7 N1 . . 126.95(16) ?
N2 C7 N1 . . 106.20(14) ?
N1 C8 C9 . . 112.95(15) ?
N1 C8 H8A . . 109.0 ?
C9 C8 H8A . . 109.0 ?
N1 C8 H8B . . 109.0 ?
C9 C8 H8B . . 109.0 ?
H8A C8 H8B . . 107.8 ?
N5 C9 C10 . . 108.03(16) ?
N5 C9 C8 . . 121.92(16) ?
C10 C9 C8 . . 130.05(16) ?
N3 C10 C9 . . 104.82(15) ?
N3 C10 H10 . . 127.6 ?
C9 C10 H10 . . 127.6 ?
N3 C11 C12 . . 112.22(15) ?
N3 C11 H11A . . 109.2 ?
C12 C11 H11A . . 109.2 ?
N3 C11 H11B . . 109.2 ?
C12 C11 H11B . . 109.2 ?
H11A C11 H11B . . 107.9 ?
C11 C12 C13 . . 112.66(15) ?
C11 C12 H12A . . 109.1 ?
C13 C12 H12A . . 109.1 ?
C11 C12 H12B . . 109.1 ?
C13 C12 H12B . . 109.1 ?
H12A C12 H12B . . 107.8 ?
C14 C13 C12 . . 112.57(15) ?
C14 C13 H13A . . 109.1 ?
C12 C13 H13A . . 109.1 ?
C14 C13 H13B . . 109.1 ?
C12 C13 H13B . . 109.1 ?
H13A C13 H13B . . 107.8 ?
C13 C14 C15 . . 114.46(15) ?
C13 C14 H14A . . 108.6 ?
C15 C14 H14A . . 108.6 ?
C13 C14 H14B . . 108.6 ?
C15 C14 H14B . . 108.6 ?
H14A C14 H14B . . 107.6 ?
C16 C15 C14 . . 113.30(16) ?
C16 C15 H15A . . 108.9 ?
C14 C15 H15A . . 108.9 ?
C16 C15 H15B . . 108.9 ?
C14 C15 H15B . . 108.9 ?
H15A C15 H15B . . 107.7 ?
C15 C16 C17 . . 114.31(17) ?
C15 C16 H16A . . 108.7 ?
C17 C16 H16A . . 108.7 ?
C15 C16 H16B . . 108.7 ?
C17 C16 H16B . . 108.7 ?
H16A C16 H16B . . 107.6 ?
C18 C17 C16 . . 113.09(17) ?
C18 C17 H17A . . 109.0 ?
C16 C17 H17A . . 109.0 ?
C18 C17 H17B . . 109.0 ?
C16 C17 H17B . . 109.0 ?
H17A C17 H17B . . 107.8 ?
C17 C18 H18A . . 109.5 ?
C17 C18 H18B . . 109.5 ?
H18A C18 H18B . . 109.5 ?
C17 C18 H18C . . 109.5 ?
H18A C18 H18C . . 109.5 ?
H18B C18 H18C . . 109.5 ?
N2 C19 C20 . . 112.93(14) ?
N2 C19 H19A . . 109.0 ?
C20 C19 H19A . . 109.0 ?
N2 C19 H19B . . 109.0 ?
C20 C19 H19B . . 109.0 ?
H19A C19 H19B . . 107.8 ?
N8 C20 C21 . . 108.28(16) ?
N8 C20 C19 . . 120.19(15) ?
C21 C20 C19 . . 131.51(16) ?
N6 C21 C20 . . 104.79(15) ?
N6 C21 H21 . . 127.6 ?
C20 C21 H21 . . 127.6 ?
N6 C22 C23 . . 112.32(14) ?
N6 C22 H22A . . 109.1 ?
C23 C22 H22A . . 109.1 ?
N6 C22 H22B . . 109.1 ?
C23 C22 H22B . . 109.1 ?
H22A C22 H22B . . 107.9 ?
C24 C23 C22 . . 110.72(15) ?
C24 C23 H23A . . 109.5 ?
C22 C23 H23A . . 109.5 ?
C24 C23 H23B . . 109.5 ?
C22 C23 H23B . . 109.5 ?
H23A C23 H23B . . 108.1 ?
C23 C24 C25 . . 113.69(15) ?
C23 C24 H24A . . 108.8 ?
C25 C24 H24A . . 108.8 ?
C23 C24 H24B . . 108.8 ?
C25 C24 H24B . . 108.8 ?
H24A C24 H24B . . 107.7 ?
C26 C25 C24 . . 112.51(16) ?
C26 C25 H25A . . 109.1 ?
C24 C25 H25A . . 109.1 ?
C26 C25 H25B . . 109.1 ?
C24 C25 H25B . . 109.1 ?
H25A C25 H25B . . 107.8 ?
C25 C26 C27 . . 114.60(17) ?
C25 C26 H26A . . 108.6 ?
C27 C26 H26A . . 108.6 ?
C25 C26 H26B . . 108.6 ?
C27 C26 H26B . . 108.6 ?
H26A C26 H26B . . 107.6 ?
C28 C27 C26 . . 112.76(17) ?
C28 C27 H27A . . 109.0 ?
C26 C27 H27A . . 109.0 ?
C28 C27 H27B . . 109.0 ?
C26 C27 H27B . . 109.0 ?
H27A C27 H27B . . 107.8 ?
C29 C28 C27 . . 113.62(19) ?
C29 C28 H28A . . 108.8 ?
C27 C28 H28A . . 108.8 ?
C29 C28 H28B . . 108.8 ?
C27 C28 H28B . . 108.8 ?
H28A C28 H28B . . 107.7 ?
C28 C29 H29A . . 109.5 ?
C28 C29 H29B . . 109.5 ?
H29A C29 H29B . . 109.5 ?
C28 C29 H29C . . 109.5 ?
H29A C29 H29C . . 109.5 ?
H29B C29 H29C . . 109.5 ?

loop_
_geom_bond_atom_site_label_1
_geom_bond_atom_site_label_2
_geom_bond_site_symmetry_2
_geom_bond_distance
_geom_bond_publ_flag
O1 C7 . 1.227(2) ?
N1 C7 . 1.382(2) ?
N1 C6 . 1.399(2) ?
N1 C8 . 1.457(2) ?
N2 C7 . 1.381(2) ?
N2 C1 . 1.391(2) ?
N2 C19 . 1.448(2) ?
N3 N4 . 1.342(2) ?
N3 C10 . 1.344(2) ?
N3 C11 . 1.459(2) ?
N4 N5 . 1.317(2) ?
N5 C9 . 1.356(2) ?
N6 N7 . 1.337(2) ?
N6 C21 . 1.346(2) ?
N6 C22 . 1.463(2) ?
N7 N8 . 1.319(2) ?
N8 C20 . 1.351(2) ?
C1 C2 . 1.387(2) ?
C1 C6 . 1.399(2) ?
C2 C3 . 1.392(3) ?
C2 H2 . 0.9500 ?
C3 C4 . 1.385(3) ?
C3 H3 . 0.9500 ?
C4 C5 . 1.399(3) ?
C4 H4 . 0.9500 ?
C5 C6 . 1.377(3) ?
C5 H5 . 0.9500 ?
C8 C9 . 1.496(3) ?
C8 H8A . 0.9900 ?
C8 H8B . 0.9900 ?
C9 C10 . 1.373(2) ?
C10 H10 . 0.9500 ?
C11 C12 . 1.512(3) ?
C11 H11A . 0.9900 ?
C11 H11B . 0.9900 ?
C12 C13 . 1.524(3) ?
C12 H12A . 0.9900 ?
C12 H12B . 0.9900 ?
C13 C14 . 1.522(3) ?
C13 H13A . 0.9900 ?
C13 H13B . 0.9900 ?
C14 C15 . 1.522(2) ?
C14 H14A . 0.9900 ?
C14 H14B . 0.9900 ?
C15 C16 . 1.520(3) ?
C15 H15A . 0.9900 ?
C15 H15B . 0.9900 ?
C16 C17 . 1.524(3) ?
C16 H16A . 0.9900 ?
C16 H16B . 0.9900 ?
C17 C18 . 1.515(3) ?
C17 H17A . 0.9900 ?
C17 H17B . 0.9900 ?
C18 H18A . 0.9800 ?
C18 H18B . 0.9800 ?
C18 H18C . 0.9800 ?
C19 C20 . 1.498(2) ?
C19 H19A . 0.9900 ?
C19 H19B . 0.9900 ?
C20 C21 . 1.369(2) ?
C21 H21 . 0.9500 ?
C22 C23 . 1.523(3) ?
C22 H22A . 0.9900 ?
C22 H22B . 0.9900 ?
C23 C24 . 1.519(2) ?
C23 H23A . 0.9900 ?
C23 H23B . 0.9900 ?
C24 C25 . 1.525(3) ?
C24 H24A . 0.9900 ?
C24 H24B . 0.9900 ?
C25 C26 . 1.523(3) ?
C25 H25A . 0.9900 ?
C25 H25B . 0.9900 ?
C26 C27 . 1.524(3) ?
C26 H26A . 0.9900 ?
C26 H26B . 0.9900 ?
C27 C28 . 1.519(3) ?
C27 H27A . 0.9900 ?
C27 H27B . 0.9900 ?
C28 C29 . 1.518(3) ?
C28 H28A . 0.9900 ?
C28 H28B . 0.9900 ?
C29 H29A . 0.9800 ?
C29 H29B . 0.9800 ?
C29 H29C . 0.9800 ?

loop_
_geom_hbond_atom_site_label_D
_geom_hbond_atom_site_label_H
_geom_hbond_atom_site_label_A
_geom_hbond_site_symmetry_A
_geom_hbond_distance_DH
_geom_hbond_distance_HA
_geom_hbond_distance_DA
_geom_hbond_angle_DHA
_geom_hbond_publ_flag
C2 H2 O1 2_646 0.95 2.59 3.502(2) 162 yes
C10 H10 N5 1_455 0.95 2.44 3.317(2) 153 yes
C19 H19A O1 2_646 0.99 2.43 3.334(2) 152 yes
C21 H21 N8 1_655 0.95 2.62 3.372(2) 137 y
C22 H22A Cg2 2_746 0.99 2.89 3.664(2) 135 y

loop_
_geom_torsion_atom_site_label_1
_geom_torsion_atom_site_label_2
_geom_torsion_atom_site_label_3
_geom_torsion_atom_site_label_4
_geom_torsion_site_symmetry_1
_geom_torsion_site_symmetry_2
_geom_torsion_site_symmetry_3
_geom_torsion_site_symmetry_4
_geom_torsion
_geom_torsion_publ_flag
C10 N3 N4 N5 . . . . 0.6(2) ?
C11 N3 N4 N5 . . . . 177.67(15) ?
N3 N4 N5 C9 . . . . -0.6(2) ?
C21 N6 N7 N8 . . . . -0.7(2) ?
C22 N6 N7 N8 . . . . 177.02(16) ?
N6 N7 N8 C20 . . . . 0.2(2) ?
C7 N2 C1 C2 . . . . -178.80(18) ?
C19 N2 C1 C2 . . . . 0.0(3) ?
C7 N2 C1 C6 . . . . 1.31(19) ?
C19 N2 C1 C6 . . . . -179.84(15) ?
N2 C1 C2 C3 . . . . -179.77(18) ?
C6 C1 C2 C3 . . . . 0.1(3) ?
C1 C2 C3 C4 . . . . 0.0(3) ?
C2 C3 C4 C5 . . . . -0.5(3) ?
C3 C4 C5 C6 . . . . 0.9(3) ?
C4 C5 C6 N1 . . . . 179.66(17) ?
C4 C5 C6 C1 . . . . -0.7(3) ?
C7 N1 C6 C5 . . . . 178.61(18) ?
C8 N1 C6 C5 . . . . -4.8(3) ?
C7 N1 C6 C1 . . . . -1.08(18) ?
C8 N1 C6 C1 . . . . 175.52(16) ?
C2 C1 C6 C5 . . . . 0.2(3) ?
N2 C1 C6 C5 . . . . -179.86(15) ?
C2 C1 C6 N1 . . . . 179.96(16) ?
N2 C1 C6 N1 . . . . -0.14(18) ?
C1 N2 C7 O1 . . . . 177.12(17) ?
C19 N2 C7 O1 . . . . -1.8(3) ?
C1 N2 C7 N1 . . . . -1.95(18) ?
C19 N2 C7 N1 . . . . 179.15(14) ?
C6 N1 C7 O1 . . . . -177.20(17) ?
C8 N1 C7 O1 . . . . 6.1(3) ?
C6 N1 C7 N2 . . . . 1.86(18) ?
C8 N1 C7 N2 . . . . -174.83(15) ?
C7 N1 C8 C9 . . . . -113.03(18) ?
C6 N1 C8 C9 . . . . 70.8(2) ?
N4 N5 C9 C10 . . . . 0.3(2) ?
N4 N5 C9 C8 . . . . -179.02(16) ?
N1 C8 C9 N5 . . . . -113.96(19) ?
N1 C8 C9 C10 . . . . 66.8(2) ?
N4 N3 C10 C9 . . . . -0.4(2) ?
C11 N3 C10 C9 . . . . -177.17(17) ?
N5 C9 C10 N3 . . . . 0.0(2) ?
C8 C9 C10 N3 . . . . 179.31(18) ?
N4 N3 C11 C12 . . . . -107.0(2) ?
C10 N3 C11 C12 . . . . 69.6(2) ?
N3 C11 C12 C13 . . . . -177.95(16) ?
C11 C12 C13 C14 . . . . 169.67(17) ?
C12 C13 C14 C15 . . . . 178.35(16) ?
C13 C14 C15 C16 . . . . 175.90(17) ?
C14 C15 C16 C17 . . . . -179.27(17) ?
C15 C16 C17 C18 . . . . 176.78(18) ?
C7 N2 C19 C20 . . . . -88.9(2) ?
C1 N2 C19 C20 . . . . 92.4(2) ?
N7 N8 C20 C21 . . . . 0.3(2) ?
N7 N8 C20 C19 . . . . 178.80(16) ?
N2 C19 C20 N8 . . . . 159.08(17) ?
N2 C19 C20 C21 . . . . -22.8(3) ?
N7 N6 C21 C20 . . . . 0.8(2) ?
C22 N6 C21 C20 . . . . -176.61(16) ?
N8 C20 C21 N6 . . . . -0.6(2) ?
C19 C20 C21 N6 . . . . -178.96(17) ?
N7 N6 C22 C23 . . . . -106.9(2) ?
C21 N6 C22 C23 . . . . 70.3(2) ?
N6 C22 C23 C24 . . . . 177.04(15) ?
C22 C23 C24 C25 . . . . 168.59(16) ?
C23 C24 C25 C26 . . . . -178.67(17) ?
C24 C25 C26 C27 . . . . 177.38(17) ?
C25 C26 C27 C28 . . . . -178.60(18) ?
C26 C27 C28 C29 . . . . 179.6(2) ?
